data_4322188
loop_
_publ_author_name
'Robert T. Paine'
'Wolfgang Koestle'
'Theodore T. Borek'
'Gary L. Wood'
'Eugene A. Pruss'
'Eileen N. Duesler'
'Michael A. Hiskey'

_publ_section_title
;
 Synthesis, Characterization, and Explosive Properties of the
 Nitrogen-Rich Borazine [H3N3B3(N3)3]
;
_journal_name_full 'Inorganic Chemistry'
_journal_page_first 3738
_journal_page_last 3743
_journal_paper_doi 10.1021/ic990316b
_journal_volume 38
_journal_year 1999
_chemical_formula_sum 'C18 H17 N4 P'
_chemical_formula_weight 320.33
_chemical_name_systematic
; 
 ? 
;
_space_group_IT_number 19
_symmetry_cell_setting orthorhombic
_symmetry_space_group_name_Hall 'P 2ac 2ab'
_symmetry_space_group_name_H-M 'P 21 21 21'
_atom_sites_solution_hydrogens geom
_atom_sites_solution_primary direct
_atom_sites_solution_secondary difmap
_audit_creation_method SHELXL
_cell_angle_alpha 90.00
_cell_angle_beta 90.00
_cell_angle_gamma 90.00
_cell_formula_units_Z 4
_cell_length_a 10.649(2)
_cell_length_b 11.737(3)
_cell_length_c 13.364(4)
_cell_measurement_reflns_used 44
_cell_measurement_temperature 293(2)
_cell_measurement_theta_max 12.34
_cell_measurement_theta_min 3.47
_cell_volume 1670.3(7)
_computing_cell_refinement 'Siemens XSCANS, 1991'
_computing_data_collection 'Siemens XSCANS, 1991'
_computing_data_reduction 'Siemens XSCANS, 1991'
_computing_molecular_graphics 'Siemens SHELXTL Version 5, 1994'
_computing_publication_material 'Siemens SHELXTL Version 5, 1994'
_computing_structure_refinement 'Siemens SHELXTL Version 5, 1994'
_computing_structure_solution 'Siemens SHELXTL Version 5, 1994'
_diffrn_ambient_temperature 293(2)
_diffrn_measurement_device 'Siemens P4'
_diffrn_measurement_method '\w scans'
_diffrn_radiation_monochromator graphite
_diffrn_radiation_source 'fine-focus sealed tube'
_diffrn_radiation_type MoK\a
_diffrn_radiation_wavelength 0.71073
_diffrn_reflns_av_R_equivalents 0.0416
_diffrn_reflns_av_sigmaI/netI 0.0763
_diffrn_reflns_limit_h_max 0
_diffrn_reflns_limit_h_min -11
_diffrn_reflns_limit_k_max 12
_diffrn_reflns_limit_k_min -12
_diffrn_reflns_limit_l_max 14
_diffrn_reflns_limit_l_min -14
_diffrn_reflns_number 4660
_diffrn_reflns_theta_max 25.00
_diffrn_reflns_theta_min 2.31
_diffrn_standards_decay_% 0.0
_diffrn_standards_interval_count 97
_diffrn_standards_number 3
_exptl_absorpt_coefficient_mu 0.169
_exptl_absorpt_correction_T_max 0.9884
_exptl_absorpt_correction_T_min 0.8433
_exptl_absorpt_correction_type 'empirical via \y scans'
_exptl_crystal_colour colorless
_exptl_crystal_density_diffrn 1.274
_exptl_crystal_density_method none
_exptl_crystal_description prism
_exptl_crystal_F_000 672
_exptl_crystal_size_max 0.575
_exptl_crystal_size_mid 0.276
_exptl_crystal_size_min 0.230
_refine_diff_density_max 0.137
_refine_diff_density_min -0.122
_refine_diff_density_rms 0.026
_refine_ls_abs_structure_details 'Flack H D (1983), Acta Cryst. A39, 876-881'
_refine_ls_abs_structure_Flack -0.14(12)
_refine_ls_extinction_method none
_refine_ls_goodness_of_fit_all 0.888
_refine_ls_goodness_of_fit_ref 1.016
_refine_ls_hydrogen_treatment constr
_refine_ls_matrix_type full
_refine_ls_number_parameters 216
_refine_ls_number_reflns 2188
_refine_ls_number_restraints 0
_refine_ls_restrained_S_all 0.888
_refine_ls_restrained_S_obs 1.016
_refine_ls_R_factor_all 0.0521
_refine_ls_R_factor_gt 0.0334
_refine_ls_shift/esd_mean 0.000
_refine_ls_shift/su_max 0.001
_refine_ls_structure_factor_coef Fsqd
_refine_ls_weighting_details 'w=1/[\s^2^(Fo^2^)+(0.0000P)^2^+0.0000P] where P=(Fo^2^+2Fc^2^)/3'
_refine_ls_weighting_scheme calc
_refine_ls_wR_factor_all 0.0532
_refine_ls_wR_factor_ref 0.0509
_reflns_number_gt 1591
_reflns_number_total 2188
_reflns_observed_criterion >2sigma(I)
_cod_data_source_file ic990316b_2.cif
_cod_data_source_block rtp98l
_cod_depositor_comments
;
The following automatic conversions were performed:

'_refine_ls_weighting_scheme' value 'calc
w=1/[\s^2^(Fo^2^)+(0.0000P)^2^+0.0000P] where P=(Fo^2^+2Fc^2^)/3' was
changed to 'calc'. New tag '_refine_ls_weighting_details' was
created. The value of the new tag was set to
'w=1/[\s^2^(Fo^2^)+(0.0000P)^2^+0.0000P] where P=(Fo^2^+2Fc^2^)/3'.

Automatic conversion script
Id: cif_fix_values 3143 2015-03-26 13:38:13Z robertas 
;
_cod_original_cell_volume 1670.4(7)
_cod_database_code 4322188

loop_
_symmetry_equiv_pos_as_xyz
'x, y, z'
'-x+1/2, -y, z+1/2'
'-x, y+1/2, -z+1/2'
'x+1/2, -y+1/2, -z'

loop_
_atom_site_aniso_label
_atom_site_aniso_U_11
_atom_site_aniso_U_22
_atom_site_aniso_U_33
_atom_site_aniso_U_23
_atom_site_aniso_U_13
_atom_site_aniso_U_12
P 0.0409(5) 0.0338(4) 0.0429(5) -0.0018(4) -0.0021(5) 0.0002(5)
N1 0.051(2) 0.042(2) 0.062(2) -0.019(2) -0.006(2) 0.007(2)
N2 0.073(3) 0.058(2) 0.082(2) -0.008(2) 0.000(2) -0.009(2)
N3 0.030(2) 0.044(2) 0.058(2) -0.004(2) -0.008(2) 0.003(2)
N4 0.065(3) 0.076(3) 0.126(3) 0.020(2) -0.008(2) -0.010(2)
C1 0.040(2) 0.040(2) 0.041(2) -0.003(2) -0.001(2) 0.000(2)
C2 0.061(3) 0.048(2) 0.057(2) 0.009(2) -0.012(2) -0.012(2)
C3 0.069(3) 0.072(2) 0.059(3) 0.013(2) -0.014(2) 0.007(3)
C4 0.055(3) 0.083(3) 0.053(3) -0.013(2) -0.017(2) 0.005(2)
C5 0.056(3) 0.066(3) 0.068(3) -0.012(2) -0.014(2) -0.017(2)
C6 0.059(3) 0.048(2) 0.060(3) 0.001(2) -0.003(2) -0.013(2)
C7 0.043(2) 0.036(2) 0.037(2) 0.012(2) -0.008(2) -0.002(2)
C8 0.054(3) 0.045(2) 0.041(2) 0.004(2) -0.004(2) 0.002(2)
C9 0.057(3) 0.064(3) 0.045(2) 0.016(2) 0.013(2) 0.014(2)
C10 0.045(2) 0.082(3) 0.069(3) 0.041(3) 0.000(2) -0.001(3)
C11 0.057(3) 0.072(3) 0.071(3) 0.019(2) -0.016(2) -0.016(2)
C12 0.050(2) 0.049(2) 0.052(2) 0.002(2) -0.003(2) -0.005(2)
C13 0.038(2) 0.036(2) 0.038(2) 0.000(2) 0.004(2) -0.002(2)
C14 0.067(3) 0.047(2) 0.055(3) 0.000(2) 0.014(2) 0.005(2)
C15 0.088(3) 0.075(3) 0.042(2) 0.003(2) 0.019(2) -0.014(3)
C16 0.066(3) 0.055(2) 0.058(3) 0.017(2) -0.008(2) -0.012(2)
C17 0.068(3) 0.054(2) 0.076(3) 0.016(2) 0.017(3) 0.012(2)
C18 0.078(3) 0.048(2) 0.056(2) 0.019(2) 0.030(2) 0.013(2)

loop_
_atom_site_label
_atom_site_type_symbol
_atom_site_fract_x
_atom_site_fract_y
_atom_site_fract_z
_atom_site_U_iso_or_equiv
_atom_site_thermal_displace_type
_atom_site_occupancy
_atom_site_calc_flag
_atom_site_refinement_flags
_atom_site_disorder_group
P P 0.80244(8) 0.52097(6) 0.13413(6) 0.0392(2) Uani 1 d . .
N1 N 0.8516(3) 0.4099(2) 0.0749(2) 0.0517(9) Uani 1 d . .
H1A H 0.8134(30) 0.3656(27) 0.0271(23) 0.069(12) Uiso 1 d . .
H1B H 0.9337(30) 0.3960(26) 0.0579(25) 0.075(14) Uiso 1 d . .
N2 N 0.7235(3) 0.2761(3) -0.0735(2) 0.0710(10) Uani 1 d . .
N3 N 0.6693(2) 0.1927(3) -0.0579(2) 0.0440(8) Uani 1 d . .
N4 N 0.6175(3) 0.1080(3) -0.0465(3) 0.0891(12) Uani 1 d . .
C1 C 0.9101(3) 0.5458(3) 0.2341(2) 0.0403(9) Uani 1 d . .
C2 C 0.9171(3) 0.4643(3) 0.3100(2) 0.0552(10) Uani 1 d . .
H2 H 0.8627(3) 0.4023(3) 0.3100(2) 0.069 Uiso 1 calc R .
C3 C 1.0054(3) 0.4763(3) 0.3849(2) 0.0666(10) Uani 1 d . .
H3 H 1.0102(3) 0.4224(3) 0.4358(2) 0.083 Uiso 1 calc R .
C4 C 1.0864(3) 0.5681(3) 0.3845(3) 0.0636(11) Uani 1 d . .
H4 H 1.1466(3) 0.5753(3) 0.4346(3) 0.080 Uiso 1 calc R .
C5 C 1.0785(3) 0.6476(3) 0.3114(3) 0.0631(11) Uani 1 d . .
H5 H 1.1332(3) 0.7094(3) 0.3119(3) 0.079 Uiso 1 calc R .
C6 C 0.9899(4) 0.6381(3) 0.2354(3) 0.0555(10) Uani 1 d . .
H6 H 0.9845(4) 0.6936(3) 0.1860(3) 0.069 Uiso 1 calc R .
C7 C 0.6486(3) 0.4947(2) 0.1837(2) 0.0386(8) Uani 1 d . .
C8 C 0.6035(3) 0.5590(3) 0.2627(2) 0.0466(9) Uani 1 d . .
H8 H 0.6551(3) 0.6122(3) 0.2937(2) 0.058 Uiso 1 calc R .
C9 C 0.4809(4) 0.5438(3) 0.2955(2) 0.0553(10) Uani 1 d . .
H9 H 0.4498(4) 0.5868(3) 0.3484(2) 0.069 Uiso 1 calc R .
C10 C 0.4054(4) 0.4641(3) 0.2487(3) 0.0651(11) Uani 1 d . .
H10 H 0.3230(4) 0.4544(3) 0.2702(3) 0.081 Uiso 1 calc R .
C11 C 0.4501(4) 0.3990(3) 0.1710(3) 0.0664(12) Uani 1 d . .
H11 H 0.3988(4) 0.3446(3) 0.1413(3) 0.083 Uiso 1 calc R .
C12 C 0.5723(3) 0.4145(3) 0.1367(3) 0.0501(9) Uani 1 d . .
H12 H 0.6026(3) 0.3720(3) 0.0832(3) 0.063 Uiso 1 calc R .
C13 C 0.7921(3) 0.6458(2) 0.0560(2) 0.0374(8) Uani 1 d . .
C14 C 0.8595(3) 0.6480(3) -0.0320(3) 0.0565(10) Uani 1 d . .
H14 H 0.9102(3) 0.5865(3) -0.0491(3) 0.071 Uiso 1 calc R .
C15 C 0.8522(4) 0.7414(3) -0.0950(3) 0.0683(12) Uani 1 d . .
H15 H 0.8997(4) 0.7434(3) -0.1533(3) 0.085 Uiso 1 calc R .
C16 C 0.7753(4) 0.8303(3) -0.0716(3) 0.0600(11) Uani 1 d . .
H16 H 0.7686(4) 0.8917(3) -0.1153(3) 0.075 Uiso 1 calc R .
C17 C 0.7086(4) 0.8300(3) 0.0149(3) 0.0659(11) Uani 1 d . .
H17 H 0.6581(4) 0.8920(3) 0.0311(3) 0.082 Uiso 1 calc R .
C18 C 0.7155(3) 0.7372(3) 0.0792(2) 0.0608(11) Uani 1 d . .
H18 H 0.6687(3) 0.7366(3) 0.1380(2) 0.076 Uiso 1 calc R .

loop_
_atom_type_symbol
_atom_type_description
_atom_type_scat_dispersion_real
_atom_type_scat_dispersion_imag
_atom_type_scat_source
C C 0.0033 0.0016 'International Tables Vol C Tables 4.2.6.8 and 6.1.1.4'
H H 0.0000 0.0000 'International Tables Vol C Tables 4.2.6.8 and 6.1.1.4'
N N 0.0061 0.0033 'International Tables Vol C Tables 4.2.6.8 and 6.1.1.4'
P P 0.1023 0.0942 'International Tables Vol C Tables 4.2.6.8 and 6.1.1.4'

loop_
_geom_angle_atom_site_label_1
_geom_angle_atom_site_label_2
_geom_angle_atom_site_label_3
_geom_angle
_geom_angle_site_symmetry_1
_geom_angle_site_symmetry_3
_geom_angle_publ_flag
N1 P C1 106.9(2) . . ?
N1 P C7 109.8(2) . . ?
C1 P C7 109.77(14) . . ?
N1 P C13 113.1(2) . . ?
C1 P C13 109.89(15) . . ?
C7 P C13 107.32(14) . . ?
P N1 H1A 130.9(21) . . ?
P N1 H1B 125.1(21) . . ?
H1A N1 H1B 98.6(28) . . ?
N4 N3 N2 176.8(4) . . ?
C6 C1 C2 119.8(3) . . ?
C6 C1 P 122.3(3) . . ?
C2 C1 P 117.8(3) . . ?
C3 C2 C1 119.5(3) . . ?
C3 C2 H2 120.2(2) . . ?
C1 C2 H2 120.2(2) . . ?
C4 C3 C2 120.1(3) . . ?
C4 C3 H3 119.9(2) . . ?
C2 C3 H3 119.9(2) . . ?
C5 C4 C3 120.1(3) . . ?
C5 C4 H4 119.9(2) . . ?
C3 C4 H4 119.9(2) . . ?
C4 C5 C6 120.9(3) . . ?
C4 C5 H5 119.5(2) . . ?
C6 C5 H5 119.5(2) . . ?
C1 C6 C5 119.4(3) . . ?
C1 C6 H6 120.3(2) . . ?
C5 C6 H6 120.3(2) . . ?
C8 C7 C12 120.6(3) . . ?
C8 C7 P 120.4(3) . . ?
C12 C7 P 118.8(3) . . ?
C7 C8 C9 119.9(3) . . ?
C7 C8 H8 120.1(2) . . ?
C9 C8 H8 120.1(2) . . ?
C10 C9 C8 119.4(3) . . ?
C10 C9 H9 120.3(2) . . ?
C8 C9 H9 120.3(2) . . ?
C11 C10 C9 121.1(4) . . ?
C11 C10 H10 119.5(2) . . ?
C9 C10 H10 119.5(2) . . ?
C10 C11 C12 120.0(4) . . ?
C10 C11 H11 120.0(2) . . ?
C12 C11 H11 120.0(3) . . ?
C11 C12 C7 119.1(3) . . ?
C11 C12 H12 120.5(2) . . ?
C7 C12 H12 120.5(2) . . ?
C14 C13 C18 119.0(3) . . ?
C14 C13 P 118.5(3) . . ?
C18 C13 P 122.4(3) . . ?
C13 C14 C15 120.3(3) . . ?
C13 C14 H14 119.9(2) . . ?
C15 C14 H14 119.9(2) . . ?
C16 C15 C14 120.0(4) . . ?
C16 C15 H15 120.0(2) . . ?
C14 C15 H15 120.0(2) . . ?
C17 C16 C15 120.6(4) . . ?
C17 C16 H16 119.7(2) . . ?
C15 C16 H16 119.7(2) . . ?
C16 C17 C18 120.0(3) . . ?
C16 C17 H17 120.0(2) . . ?
C18 C17 H17 120.0(2) . . ?
C13 C18 C17 120.0(3) . . ?
C13 C18 H18 120.0(2) . . ?
C17 C18 H18 120.0(2) . . ?

loop_
_geom_bond_atom_site_label_1
_geom_bond_atom_site_label_2
_geom_bond_distance
_geom_bond_site_symmetry_2
_geom_bond_publ_flag
P N1 1.612(3) . ?
P C1 1.785(3) . ?
P C7 1.794(3) . ?
P C13 1.803(3) . ?
N1 H1A 0.92(3) . ?
N1 H1B 0.92(3) . ?
N2 N3 1.154(3) . ?
N3 N4 1.148(4) . ?
C1 C6 1.377(4) . ?
C1 C2 1.396(4) . ?
C2 C3 1.381(4) . ?
C2 H2 0.93 . ?
C3 C4 1.380(4) . ?
C3 H3 0.93 . ?
C4 C5 1.354(4) . ?
C4 H4 0.93 . ?
C5 C6 1.391(5) . ?
C5 H5 0.93 . ?
C6 H6 0.93 . ?
C7 C8 1.383(4) . ?
C7 C12 1.393(4) . ?
C8 C9 1.388(4) . ?
C8 H8 0.93 . ?
C9 C10 1.382(5) . ?
C9 H9 0.93 . ?
C10 C11 1.375(5) . ?
C10 H10 0.93 . ?
C11 C12 1.391(5) . ?
C11 H11 0.93 . ?
C12 H12 0.93 . ?
C13 C14 1.378(4) . ?
C13 C18 1.383(4) . ?
C14 C15 1.384(4) . ?
C14 H14 0.93 . ?
C15 C16 1.362(4) . ?
C15 H15 0.93 . ?
C16 C17 1.357(5) . ?
C16 H16 0.93 . ?
C17 C18 1.390(4) . ?
C17 H17 0.93 . ?
C18 H18 0.93 . ?
